data_7235770
loop_
_publ_author_name
'Kong, Lidan'
'Zou, Ruyi'
'Bi, Wenzhu'
'Zhong, Ruiqin'
'Mu, Weijun'
'Liu, Jia'
'Han, Ray P. S.'
'Zou, Ruqiang'

_publ_section_title
;
 Selective adsorption of CO2/CH4 and CO2/N2 within a charged
 metal--organic framework
;
_journal_issue 42
_journal_name_full 'J. Mater. Chem. A'
_journal_page_first 17771
_journal_paper_doi 10.1039/C4TA01993H
_journal_volume 2
_journal_year 2014
_chemical_formula_sum 'C48 H37 N4 O15.5 Zn3'
_chemical_formula_weight 1101.33
_space_group_IT_number 15
_space_group_name_Hall '-C 2yc'
_space_group_name_H-M_alt 'C 1 2/c 1'
_symmetry_cell_setting monoclinic
_symmetry_space_group_name_H-M 'C 1 2/c 1'
_atom_sites_solution_hydrogens geom
_atom_sites_solution_primary direct
_atom_sites_solution_secondary difmap
_audit_creation_method SHELXL-97
_cell_angle_alpha 90.00
_cell_angle_beta 101.184(3)
_cell_angle_gamma 90.00
_cell_formula_units_Z 8
_cell_length_a 20.2644(6)
_cell_length_b 19.1216(7)
_cell_length_c 26.8248(8)
_cell_measurement_temperature 293(2)
_cell_volume 10196.9(6)
_computing_structure_refinement 'SHELXL-97 (Sheldrick, 1997)'
_computing_structure_solution 'SHELXS-97 (Sheldrick, 1990)'
_diffrn_ambient_temperature 293(2)
_diffrn_measured_fraction_theta_full 0.990
_diffrn_measured_fraction_theta_max 0.990
_diffrn_radiation_monochromator graphite
_diffrn_radiation_source 'fine-focus sealed tube'
_diffrn_radiation_type MoK\a
_diffrn_radiation_wavelength 0.71073
_diffrn_reflns_av_R_equivalents 0.0566
_diffrn_reflns_av_sigmaI/netI 0.1083
_diffrn_reflns_limit_h_max 24
_diffrn_reflns_limit_h_min -23
_diffrn_reflns_limit_k_max 18
_diffrn_reflns_limit_k_min -22
_diffrn_reflns_limit_l_max 31
_diffrn_reflns_limit_l_min -28
_diffrn_reflns_number 18338
_diffrn_reflns_theta_full 25.10
_diffrn_reflns_theta_max 25.10
_diffrn_reflns_theta_min 2.96
_exptl_absorpt_coefficient_mu 1.469
_exptl_crystal_density_diffrn 1.435
_exptl_crystal_density_method 'not measured'
_exptl_crystal_F_000 4436
_refine_diff_density_max 2.141
_refine_diff_density_min -0.910
_refine_diff_density_rms 0.145
_refine_ls_extinction_method none
_refine_ls_goodness_of_fit_ref 1.021
_refine_ls_hydrogen_treatment mixed
_refine_ls_matrix_type full
_refine_ls_number_parameters 611
_refine_ls_number_reflns 8998
_refine_ls_number_restraints 11
_refine_ls_restrained_S_all 1.025
_refine_ls_R_factor_all 0.1363
_refine_ls_R_factor_gt 0.0786
_refine_ls_shift/su_max 0.001
_refine_ls_shift/su_mean 0.000
_refine_ls_structure_factor_coef Fsqd
_refine_ls_weighting_details 'calc w=1/[\s^2^(Fo^2^)+(0.1404P)^2^+31.6632P] where P=(Fo^2^+2Fc^2^)/3'
_refine_ls_weighting_scheme calc
_refine_ls_wR_factor_gt 0.2165
_refine_ls_wR_factor_ref 0.2532
_reflns_number_gt 5360
_reflns_number_total 8998
_reflns_threshold_expression >2sigma(I)
_cod_data_source_file c4ta01993h2.cif
_cod_data_source_block 1
_cod_depositor_comments
;
The following automatic conversions were performed:

data item '_symmetry_cell_setting' value 'Monoclinic' was changed to
'monoclinic' in accordance with the
/home/saulius/struct/COD-crude-data/automatic-downloads/DataCite-retrospective/RSC/depositions/lib/dictionaries/cif_core.dic
dictionary named 'cif_core.dic' version 2.4.2 last updated on
2011-04-26.

Automatic conversion script
Id: cif_fix_values 6909 2019-04-08 15:41:33Z antanas 
;
_cod_original_sg_symbol_H-M C2/c
_cod_original_formula_sum 'C48 H37 N4 O15.50 Zn3'
_cod_database_code 7235770

loop_
_symmetry_equiv_pos_as_xyz
'x, y, z'
'-x, y, -z+1/2'
'x+1/2, y+1/2, z'
'-x+1/2, y+1/2, -z+1/2'
'-x, -y, -z'
'x, -y, z-1/2'
'-x+1/2, -y+1/2, -z'
'x+1/2, -y+1/2, z-1/2'

loop_
_atom_site_label
_atom_site_type_symbol
_atom_site_fract_x
_atom_site_fract_y
_atom_site_fract_z
_atom_site_U_iso_or_equiv
_atom_site_adp_type
_atom_site_occupancy
_atom_site_symmetry_multiplicity
_atom_site_calc_flag
_atom_site_refinement_flags
Zn1 Zn 0.51337(4) 0.51578(5) 0.05510(3) 0.0225(3) Uani 1 1 d .
Zn2 Zn 0.63651(5) 0.40722(6) 0.24283(4) 0.0382(3) Uani 1 1 d .
Zn3 Zn 0.78723(5) 0.34237(5) 0.26384(4) 0.0316(3) Uani 1 1 d .
C1 C 0.6572(5) 0.8042(5) -0.0430(3) 0.039(2) Uani 1 1 d .
C2 C 0.6214(5) 0.7660(5) -0.0841(3) 0.045(2) Uani 1 1 d .
H2 H 0.6201 0.7807 -0.1173 0.054 Uiso 1 1 calc R
C3 C 0.5883(5) 0.7067(5) -0.0743(3) 0.042(2) Uani 1 1 d .
H3 H 0.5642 0.6808 -0.1011 0.051 Uiso 1 1 calc R
C4 C 0.5905(4) 0.6843(4) -0.0236(3) 0.033(2) Uani 1 1 d .
C5 C 0.6252(4) 0.7213(4) 0.0158(3) 0.035(2) Uani 1 1 d .
H5 H 0.6256 0.7066 0.0489 0.042 Uiso 1 1 calc R
C6 C 0.6609(4) 0.7821(4) 0.0072(3) 0.033(2) Uani 1 1 d .
C7 C 0.7057(4) 0.8279(4) 0.0393(3) 0.032(2) Uani 1 1 d .
C8 C 0.7299(4) 0.8343(4) 0.0915(3) 0.032(2) Uani 1 1 d .
H8 H 0.7156 0.8032 0.1139 0.039 Uiso 1 1 calc R
C9 C 0.7750(4) 0.8865(4) 0.1099(3) 0.034(2) Uani 1 1 d .
C10 C 0.7958(5) 0.9346(5) 0.0770(3) 0.045(2) Uani 1 1 d .
H10 H 0.8262 0.9696 0.0900 0.053 Uiso 1 1 calc R
C11 C 0.7717(5) 0.9306(5) 0.0253(4) 0.047(3) Uani 1 1 d .
H11 H 0.7844 0.9635 0.0035 0.056 Uiso 1 1 calc R
C12 C 0.7282(5) 0.8767(5) 0.0065(3) 0.040(2) Uani 1 1 d .
C13 C 0.7050(5) 0.9022(4) -0.0866(3) 0.037(2) Uani 1 1 d .
C14 C 0.7670(5) 0.9070(6) -0.1004(4) 0.058(3) Uani 1 1 d .
H14 H 0.8036 0.8827 -0.0821 0.070 Uiso 1 1 calc R
C15 C 0.7745(5) 0.9473(6) -0.1406(4) 0.055(3) Uani 1 1 d .
H15 H 0.8164 0.9501 -0.1499 0.066 Uiso 1 1 calc R
C16 C 0.7207(5) 0.9843(5) -0.1680(3) 0.046(3) Uani 1 1 d .
C17 C 0.6593(5) 0.9780(5) -0.1540(4) 0.054(3) Uani 1 1 d .
H17 H 0.6224 1.0021 -0.1720 0.065 Uiso 1 1 calc R
C18 C 0.6518(5) 0.9369(5) -0.1141(4) 0.053(3) Uani 1 1 d .
H18 H 0.6096 0.9326 -0.1056 0.064 Uiso 1 1 calc R
C19 C 0.5567(4) 0.6163(4) -0.0150(4) 0.033(2) Uani 1 1 d .
C20 C 0.8024(4) 0.8922(5) 0.1655(3) 0.035(2) Uani 1 1 d .
C21 C 0.7335(7) 1.0324(6) -0.2095(4) 0.064(3) Uani 1 1 d .
C22 C 0.6376(4) 0.2204(5) 0.0275(3) 0.036(2) Uani 1 1 d .
C23 C 0.5902(4) 0.2581(6) 0.0474(4) 0.051(3) Uani 1 1 d .
H23 H 0.5475 0.2668 0.0284 0.061 Uiso 1 1 calc R
C24 C 0.6093(4) 0.2820(5) 0.0967(3) 0.046(3) Uani 1 1 d .
H24 H 0.5791 0.3083 0.1110 0.055 Uiso 1 1 calc R
C25 C 0.6739(4) 0.2672(5) 0.1260(3) 0.036(2) Uani 1 1 d .
C26 C 0.7194(4) 0.2287(5) 0.1058(3) 0.035(2) Uani 1 1 d .
H26 H 0.7617 0.2190 0.1250 0.042 Uiso 1 1 calc R
C27 C 0.7015(4) 0.2043(4) 0.0562(3) 0.032(2) Uani 1 1 d .
C28 C 0.7361(4) 0.1640(4) 0.0230(3) 0.035(2) Uani 1 1 d .
C29 C 0.6928(4) 0.1600(4) -0.0242(3) 0.037(2) Uani 1 1 d .
C30 C 0.7106(5) 0.1256(5) -0.0654(3) 0.045(2) Uani 1 1 d .
H30 H 0.6808 0.1220 -0.0963 0.054 Uiso 1 1 calc R
C31 C 0.7749(4) 0.0967(5) -0.0584(3) 0.040(2) Uani 1 1 d .
H31 H 0.7888 0.0754 -0.0858 0.048 Uiso 1 1 calc R
C32 C 0.8196(4) 0.0989(4) -0.0109(3) 0.034(2) Uani 1 1 d .
C33 C 0.7998(4) 0.1340(4) 0.0299(3) 0.032(2) Uani 1 1 d .
H33 H 0.8291 0.1371 0.0612 0.038 Uiso 1 1 calc R
C34 C 0.5726(4) 0.1958(6) -0.0594(4) 0.049(3) Uani 1 1 d .
C35 C 0.5412(5) 0.2581(7) -0.0741(4) 0.059(3) Uani 1 1 d .
H35 H 0.5587 0.2999 -0.0595 0.071 Uiso 1 1 calc R
C36 C 0.4822(6) 0.2577(9) -0.1115(4) 0.098(6) Uani 1 1 d .
H36 H 0.4622 0.3006 -0.1213 0.117 Uiso 1 1 calc R
C37 C 0.4529(5) 0.2010(11) -0.1339(4) 0.109(7) Uani 1 1 d D
C38 C 0.4864(6) 0.1370(10) -0.1172(5) 0.104(6) Uani 1 1 d .
H38 H 0.4678 0.0956 -0.1318 0.125 Uiso 1 1 calc R
C39 C 0.5455(5) 0.1327(7) -0.0803(5) 0.079(4) Uani 1 1 d .
H39 H 0.5656 0.0900 -0.0702 0.095 Uiso 1 1 calc R
C40 C 0.6918(4) 0.2999(5) 0.1774(3) 0.035(2) Uani 1 1 d .
C41 C 0.8863(4) 0.0652(4) -0.0050(3) 0.0291(19) Uani 1 1 d .
C42 C 0.3906(6) 0.2061(8) -0.1746(6) 0.110(5) Uiso 1 1 d D
C43 C 0.5000 0.3744(9) 0.2500 0.076(5) Uani 1 2 d S
H43 H 0.5000 0.4231 0.2500 0.091 Uiso 1 2 calc SR
C44 C 0.5600(5) 0.4813(5) 0.1573(3) 0.044(2) Uani 1 1 d .
H44 H 0.5645 0.4384 0.1419 0.052 Uiso 1 1 calc R
C46 C 0.5908(12) 0.4062(9) 0.8153(8) 0.150(8) Uani 1 1 d .
C47 C 0.6783(11) 0.3739(11) 0.7649(10) 0.164(10) Uani 1 1 d .
N1 N 0.6985(4) 0.8617(4) -0.0432(3) 0.043(2) Uani 1 1 d .
N2 N 0.6321(4) 0.1925(4) -0.0206(3) 0.043(2) Uani 1 1 d .
N4 N 0.6072(8) 0.3888(6) 0.7636(6) 0.114(5) Uani 1 1 d .
O1 O 0.5566(3) 0.6013(3) 0.0307(3) 0.0421(16) Uani 1 1 d .
O2 O 0.5312(3) 0.5802(3) -0.0529(2) 0.0383(15) Uani 1 1 d .
O3 O 0.7860(3) 0.8464(3) 0.1963(2) 0.0385(15) Uani 1 1 d .
O4 O 0.8437(3) 0.9394(4) 0.1823(2) 0.0508(18) Uani 1 1 d .
O5 O 0.7829(5) 1.0260(5) -0.2289(3) 0.087(3) Uani 1 1 d .
O6 O 0.6909(5) 1.0790(5) -0.2221(4) 0.100(4) Uani 1 1 d .
O7 O 0.6522(4) 0.3438(4) 0.1885(3) 0.062(2) Uani 1 1 d .
O8 O 0.7472(3) 0.2824(3) 0.2062(2) 0.0446(17) Uani 1 1 d .
O9 O 0.9223(3) 0.0636(3) 0.0388(2) 0.0384(15) Uani 1 1 d .
O10 O 0.9007(3) 0.0381(3) -0.0443(3) 0.0453(16) Uani 1 1 d .
O11 O 0.3698(6) 0.1468(6) -0.1845(5) 0.140(4) Uiso 1 1 d D
O12 O 0.3642(8) 0.2617(7) -0.1888(7) 0.194(7) Uiso 1 1 d D
O13 O 0.5549(4) 0.3478(4) 0.2500(4) 0.077(3) Uani 1 1 d .
O14 O 0.5782(4) 0.4852(3) 0.2055(2) 0.0540(19) Uani 1 1 d .
O15 O 0.5372(3) 0.5301(3) 0.1300(2) 0.0350(14) Uani 1 1 d .
O16 O 0.5000 0.2908(8) 0.7500 0.108(5) Uiso 1 2 d SD
C49 C 0.5000 0.0961(9) 0.7500 0.086(6) Uiso 1 2 d SD
N5 N 0.5256(12) 0.1623(8) 0.7705(9) 0.115(9) Uiso 0.50 1 d PD
C50 C 0.5000 0.2268(9) 0.7500 0.153(11) Uiso 1 2 d SD
C48 C 0.5838(12) 0.1943(14) 0.8021(10) 0.087(8) Uiso 0.50 1 d PD
N6 N 0.3961(18) 0.9661(17) 0.9359(12) 0.149(12) Uiso 0.50 1 d PD
C51 C 0.465(2) 0.939(4) 0.9494(19) 0.27(3) Uiso 0.50 1 d PD
C52 C 0.3697(18) 0.962(2) 0.8817(13) 0.138(13) Uiso 0.50 1 d PD

loop_
_atom_site_aniso_label
_atom_site_aniso_U_11
_atom_site_aniso_U_22
_atom_site_aniso_U_33
_atom_site_aniso_U_23
_atom_site_aniso_U_13
_atom_site_aniso_U_12
Zn1 0.0238(5) 0.0234(5) 0.0182(5) -0.0006(4) -0.0010(3) 0.0000(4)
Zn2 0.0378(6) 0.0526(7) 0.0219(5) 0.0017(5) 0.0004(4) 0.0130(5)
Zn3 0.0271(5) 0.0422(6) 0.0224(5) 0.0041(4) -0.0033(4) 0.0044(4)
C1 0.048(5) 0.040(5) 0.030(5) 0.005(4) 0.008(4) -0.019(4)
C2 0.057(6) 0.051(6) 0.022(5) 0.011(4) -0.004(4) -0.020(5)
C3 0.055(6) 0.034(5) 0.033(5) -0.002(4) -0.005(4) -0.013(5)
C4 0.036(5) 0.029(5) 0.034(5) 0.003(4) 0.012(4) -0.003(4)
C5 0.048(5) 0.025(5) 0.031(5) 0.002(4) 0.006(4) -0.013(4)
C6 0.039(5) 0.035(5) 0.025(5) 0.003(4) 0.003(4) -0.011(4)
C7 0.045(5) 0.026(5) 0.025(5) 0.002(4) 0.003(4) -0.011(4)
C8 0.040(5) 0.031(5) 0.024(4) 0.011(4) 0.005(4) 0.001(4)
C9 0.040(5) 0.037(5) 0.022(4) -0.001(4) 0.000(4) -0.007(4)
C10 0.057(6) 0.048(6) 0.028(5) -0.003(4) 0.006(4) -0.018(5)
C11 0.065(7) 0.045(6) 0.030(5) 0.008(4) 0.004(5) -0.023(5)
C12 0.056(6) 0.038(5) 0.023(5) 0.007(4) 0.000(4) -0.018(5)
C13 0.052(6) 0.039(5) 0.015(4) 0.003(4) -0.001(4) -0.015(4)
C14 0.055(7) 0.069(8) 0.048(7) 0.024(6) 0.000(5) 0.003(6)
C15 0.055(6) 0.073(7) 0.040(6) 0.014(6) 0.017(5) -0.013(6)
C16 0.056(6) 0.051(6) 0.024(5) 0.010(4) -0.010(4) -0.023(5)
C17 0.038(6) 0.061(7) 0.057(7) 0.035(6) -0.005(5) -0.008(5)
C18 0.043(6) 0.060(7) 0.056(7) 0.007(6) 0.008(5) -0.017(5)
C19 0.025(4) 0.028(5) 0.046(6) -0.003(4) 0.006(4) -0.001(4)
C20 0.039(5) 0.038(5) 0.029(5) -0.005(4) 0.007(4) -0.006(4)
C21 0.076(8) 0.067(8) 0.041(6) 0.019(6) -0.010(6) -0.039(7)
C22 0.024(4) 0.053(6) 0.027(5) -0.013(4) -0.007(3) 0.013(4)
C23 0.029(5) 0.082(8) 0.035(6) -0.013(5) -0.012(4) 0.013(5)
C24 0.024(4) 0.075(7) 0.037(5) -0.018(5) 0.002(4) 0.012(5)
C25 0.030(5) 0.047(5) 0.029(5) -0.003(4) 0.001(4) 0.006(4)
C26 0.025(4) 0.053(6) 0.024(5) -0.009(4) -0.004(3) 0.008(4)
C27 0.026(4) 0.039(5) 0.029(5) -0.012(4) -0.004(3) 0.007(4)
C28 0.032(5) 0.037(5) 0.032(5) -0.011(4) -0.002(4) 0.009(4)
C29 0.036(5) 0.039(5) 0.029(5) -0.007(4) -0.007(4) 0.019(4)
C30 0.046(6) 0.052(6) 0.030(5) -0.010(4) -0.009(4) 0.015(5)
C31 0.036(5) 0.046(6) 0.035(5) -0.017(4) 0.002(4) 0.012(4)
C32 0.032(5) 0.031(5) 0.036(5) -0.007(4) 0.005(4) 0.007(4)
C33 0.026(4) 0.040(5) 0.022(4) -0.003(4) -0.011(3) 0.005(4)
C34 0.029(5) 0.079(7) 0.034(5) -0.022(5) -0.009(4) 0.018(5)
C35 0.037(5) 0.100(9) 0.035(6) -0.010(6) -0.008(4) 0.026(6)
C36 0.057(7) 0.195(16) 0.031(6) -0.008(8) -0.018(6) 0.072(9)
C37 0.030(6) 0.24(2) 0.046(8) -0.060(10) -0.023(5) 0.044(9)
C38 0.048(7) 0.186(16) 0.069(9) -0.076(10) -0.010(7) -0.011(9)
C39 0.040(6) 0.101(10) 0.080(9) -0.045(8) -0.028(6) 0.016(6)
C40 0.036(5) 0.042(5) 0.026(5) -0.004(4) 0.000(4) 0.009(4)
C41 0.028(4) 0.022(4) 0.036(5) -0.003(4) 0.003(4) 0.002(4)
C43 0.064(12) 0.053(11) 0.114(17) 0.000 0.025(11) 0.000
C44 0.054(6) 0.049(6) 0.024(5) -0.005(4) -0.001(4) 0.013(5)
C46 0.22(2) 0.107(14) 0.135(18) -0.043(13) 0.070(17) -0.065(14)
C47 0.120(16) 0.122(16) 0.27(3) 0.078(17) 0.077(18) 0.017(13)
N1 0.064(5) 0.038(4) 0.022(4) 0.002(3) -0.002(4) -0.026(4)
N2 0.032(4) 0.058(5) 0.033(4) -0.018(4) -0.008(3) 0.015(4)
N4 0.153(14) 0.071(8) 0.113(12) 0.013(8) 0.015(10) 0.015(8)
O1 0.047(4) 0.033(4) 0.049(4) 0.005(3) 0.013(3) -0.012(3)
O2 0.045(4) 0.024(3) 0.044(4) -0.004(3) 0.003(3) -0.008(3)
O3 0.037(3) 0.054(4) 0.027(3) 0.005(3) 0.010(3) 0.003(3)
O4 0.063(4) 0.062(4) 0.024(3) -0.004(3) 0.000(3) -0.018(4)
O5 0.118(8) 0.088(7) 0.063(6) 0.008(5) 0.040(6) -0.042(6)
O6 0.084(6) 0.114(8) 0.088(7) 0.073(6) -0.019(5) -0.021(6)
O7 0.060(4) 0.082(5) 0.036(4) -0.025(4) -0.010(3) 0.039(4)
O8 0.038(3) 0.064(4) 0.028(3) -0.016(3) -0.006(3) 0.021(3)
O9 0.035(3) 0.040(4) 0.038(4) -0.003(3) 0.002(3) 0.009(3)
O10 0.036(3) 0.043(4) 0.055(4) -0.012(3) 0.006(3) 0.016(3)
O13 0.041(4) 0.068(5) 0.125(8) 0.005(5) 0.022(5) 0.002(4)
O14 0.079(5) 0.051(4) 0.025(4) 0.005(3) -0.007(3) 0.015(4)
O15 0.043(3) 0.034(3) 0.025(3) 0.000(3) -0.002(3) 0.003(3)

loop_
_atom_type_symbol
_atom_type_description
_atom_type_scat_dispersion_real
_atom_type_scat_dispersion_imag
_atom_type_scat_source
C C 0.0033 0.0016 'International Tables Vol C Tables 4.2.6.8 and 6.1.1.4'
H H 0.0000 0.0000 'International Tables Vol C Tables 4.2.6.8 and 6.1.1.4'
N N 0.0061 0.0033 'International Tables Vol C Tables 4.2.6.8 and 6.1.1.4'
O O 0.0106 0.0060 'International Tables Vol C Tables 4.2.6.8 and 6.1.1.4'
Zn Zn 0.2839 1.4301 'International Tables Vol C Tables 4.2.6.8 and 6.1.1.4'

loop_
_geom_angle_atom_site_label_1
_geom_angle_atom_site_label_2
_geom_angle_atom_site_label_3
_geom_angle
_geom_angle_site_symmetry_1
_geom_angle_site_symmetry_3
O15 Zn1 O1 100.3(2) . .
O15 Zn1 O9 100.8(2) . 3_455
O1 Zn1 O9 89.9(2) . 3_455
O15 Zn1 O2 99.9(2) . 5_665
O1 Zn1 O2 159.1(3) . 5_665
O9 Zn1 O2 91.2(2) 3_455 5_665
O15 Zn1 O10 99.3(2) . 7_655
O1 Zn1 O10 85.9(3) . 7_655
O9 Zn1 O10 159.9(3) 3_455 7_655
O2 Zn1 O10 85.9(2) 5_665 7_655
O15 Zn1 Zn1 174.96(17) . 5_665
O1 Zn1 Zn1 81.31(19) . 5_665
O9 Zn1 Zn1 83.95(17) 3_455 5_665
O2 Zn1 Zn1 78.07(18) 5_665 5_665
O10 Zn1 Zn1 75.96(19) 7_655 5_665
O7 Zn2 O14 104.4(3) . .
O7 Zn2 O13 88.6(4) . .
O14 Zn2 O13 92.9(3) . .
O7 Zn2 O4 151.1(3) . 4_645
O14 Zn2 O4 104.2(3) . 4_645
O13 Zn2 O4 94.7(3) . 4_645
O7 Zn2 O5 90.0(4) . 7_665
O14 Zn2 O5 82.4(3) . 7_665
O13 Zn2 O5 174.6(4) . 7_665
O4 Zn2 O5 89.0(3) 4_645 7_665
O7 Zn2 O3 91.6(2) . 4_645
O14 Zn2 O3 162.0(2) . 4_645
O13 Zn2 O3 95.9(3) . 4_645
O4 Zn2 O3 59.5(2) 4_645 4_645
O5 Zn2 O3 89.3(3) 7_665 4_645
O7 Zn2 C20 121.9(3) . 4_645
O14 Zn2 C20 133.1(3) . 4_645
O13 Zn2 C20 95.6(3) . 4_645
O4 Zn2 C20 29.2(3) 4_645 4_645
O5 Zn2 C20 89.5(3) 7_665 4_645
O3 Zn2 C20 30.3(2) 4_645 4_645
O11 Zn3 O8 141.2(4) 8_556 .
O11 Zn3 O6 93.8(4) 8_556 7_665
O8 Zn3 O6 95.8(4) . 7_665
O11 Zn3 O3 103.8(4) 8_556 4_645
O8 Zn3 O3 102.0(3) . 4_645
O6 Zn3 O3 123.2(4) 7_665 4_645
O11 Zn3 C42 27.2(2) 8_556 8_556
O8 Zn3 C42 117.0(4) . 8_556
O6 Zn3 C42 113.1(4) 7_665 8_556
O3 Zn3 C42 105.5(4) 4_645 8_556
N1 C1 C6 109.0(7) . .
N1 C1 C2 129.2(8) . .
C6 C1 C2 121.5(8) . .
C3 C2 C1 118.5(8) . .
C3 C2 H2 120.7 . .
C1 C2 H2 120.7 . .
C2 C3 C4 120.6(8) . .
C2 C3 H3 119.7 . .
C4 C3 H3 119.7 . .
C5 C4 C3 120.5(8) . .
C5 C4 C19 121.0(8) . .
C3 C4 C19 118.4(8) . .
C4 C5 C6 120.5(8) . .
C4 C5 H5 119.7 . .
C6 C5 H5 119.7 . .
C1 C6 C5 118.3(7) . .
C1 C6 C7 107.8(7) . .
C5 C6 C7 133.9(8) . .
C8 C7 C12 118.2(7) . .
C8 C7 C6 136.0(8) . .
C12 C7 C6 105.8(7) . .
C9 C8 C7 120.1(8) . .
C9 C8 H8 120.0 . .
C7 C8 H8 120.0 . .
C8 C9 C10 120.8(8) . .
C8 C9 C20 120.2(8) . .
C10 C9 C20 119.0(8) . .
C11 C10 C9 120.4(8) . .
C11 C10 H10 119.8 . .
C9 C10 H10 119.8 . .
C10 C11 C12 119.0(8) . .
C10 C11 H11 120.5 . .
C12 C11 H11 120.5 . .
N1 C12 C11 129.4(8) . .
N1 C12 C7 109.2(7) . .
C11 C12 C7 121.4(8) . .
C18 C13 C14 119.4(8) . .
C18 C13 N1 121.4(9) . .
C14 C13 N1 119.2(8) . .
C15 C14 C13 120.0(10) . .
C15 C14 H14 120.0 . .
C13 C14 H14 120.0 . .
C14 C15 C16 120.8(10) . .
C14 C15 H15 119.6 . .
C16 C15 H15 119.6 . .
C17 C16 C15 118.3(9) . .
C17 C16 C21 123.4(10) . .
C15 C16 C21 118.3(10) . .
C18 C17 C16 120.7(9) . .
C18 C17 H17 119.6 . .
C16 C17 H17 119.6 . .
C13 C18 C17 120.9(9) . .
C13 C18 H18 119.6 . .
C17 C18 H18 119.6 . .
O2 C19 O1 125.8(8) . .
O2 C19 C4 118.6(8) . .
O1 C19 C4 115.6(7) . .
O4 C20 O3 119.6(8) . .
O4 C20 C9 120.4(8) . .
O3 C20 C9 119.9(8) . .
O4 C20 Zn2 53.5(4) . 4_655
O3 C20 Zn2 66.1(5) . 4_655
C9 C20 Zn2 172.5(6) . 4_655
O5 C21 O6 122.8(11) . .
O5 C21 C16 121.7(13) . .
O6 C21 C16 115.5(12) . .
N2 C22 C23 128.5(7) . .
N2 C22 C27 109.1(7) . .
C23 C22 C27 122.4(8) . .
C24 C23 C22 116.9(8) . .
C24 C23 H23 121.5 . .
C22 C23 H23 121.5 . .
C23 C24 C25 121.4(8) . .
C23 C24 H24 119.3 . .
C25 C24 H24 119.3 . .
C26 C25 C24 120.5(8) . .
C26 C25 C40 121.9(7) . .
C24 C25 C40 117.4(8) . .
C25 C26 C27 119.2(7) . .
C25 C26 H26 120.4 . .
C27 C26 H26 120.4 . .
C26 C27 C22 119.5(7) . .
C26 C27 C28 134.0(7) . .
C22 C27 C28 106.4(7) . .
C33 C28 C29 120.1(8) . .
C33 C28 C27 133.0(8) . .
C29 C28 C27 106.9(7) . .
C30 C29 C28 122.1(8) . .
C30 C29 N2 129.2(8) . .
C28 C29 N2 108.7(7) . .
C29 C30 C31 117.5(8) . .
C29 C30 H30 121.3 . .
C31 C30 H30 121.3 . .
C30 C31 C32 121.8(8) . .
C30 C31 H31 119.1 . .
C32 C31 H31 119.1 . .
C33 C32 C31 119.1(7) . .
C33 C32 C41 121.1(8) . .
C31 C32 C41 119.8(8) . .
C28 C33 C32 119.4(7) . .
C28 C33 H33 120.3 . .
C32 C33 H33 120.3 . .
C35 C34 C39 120.7(9) . .
C35 C34 N2 121.7(9) . .
C39 C34 N2 117.6(9) . .
C34 C35 C36 118.9(12) . .
C34 C35 H35 120.5 . .
C36 C35 H35 120.5 . .
C37 C36 C35 125.1(14) . .
C37 C36 H36 117.5 . .
C35 C36 H36 117.5 . .
C36 C37 C38 114.5(10) . .
C36 C37 C42 121.1(15) . .
C38 C37 C42 124.4(15) . .
C39 C38 C37 124.2(13) . .
C39 C38 H38 117.9 . .
C37 C38 H38 117.9 . .
C34 C39 C38 116.7(13) . .
C34 C39 H39 121.7 . .
C38 C39 H39 121.7 . .
O7 C40 O8 124.5(8) . .
O7 C40 C25 117.0(7) . .
O8 C40 C25 118.5(8) . .
O10 C41 O9 125.9(8) . .
O10 C41 C32 116.5(7) . .
O9 C41 C32 117.5(8) . .
O12 C42 O11 129.1(12) . .
O12 C42 C37 122.7(15) . .
O11 C42 C37 107.6(14) . .
O12 C42 Zn3 82.0(9) . 8_455
O11 C42 Zn3 47.4(7) . 8_455
C37 C42 Zn3 155.0(12) . 8_455
O13 C43 O13 130.9(17) . 2_655
O13 C43 H43 114.6 . .
O13 C43 H43 114.6 2_655 .
O15 C44 O14 124.3(9) . .
O15 C44 H44 117.9 . .
O14 C44 H44 117.9 . .
C1 N1 C12 108.3(7) . .
C1 N1 C13 126.0(7) . .
C12 N1 C13 125.6(7) . .
C22 N2 C29 108.9(7) . .
C22 N2 C34 124.4(7) . .
C29 N2 C34 126.6(7) . .
C47 N4 C46 114.1(17) . .
C19 O1 Zn1 125.6(6) . .
C19 O2 Zn1 129.0(6) . 5_665
C20 O3 Zn3 132.9(6) . 4_655
C20 O3 Zn2 83.6(5) . 4_655
Zn3 O3 Zn2 96.5(2) 4_655 4_655
C20 O4 Zn2 97.2(5) . 4_655
C21 O5 Zn2 136.4(9) . 7_665
C21 O6 Zn3 118.7(8) . 7_665
C40 O7 Zn2 143.3(6) . .
C40 O8 Zn3 120.2(5) . .
C41 O9 Zn1 123.3(5) . 3_545
C41 O10 Zn1 130.8(6) . 7_655
C42 O11 Zn3 105.5(8) . 8_455
C43 O13 Zn2 121.4(9) . .
C44 O14 Zn2 118.7(6) . .
C44 O15 Zn1 119.2(6) . .
N5 C49 N5 56.4(17) . 2_656
N5 N5 C50 61.2(9) 2_656 .
N5 N5 C49 61.8(8) 2_656 .
C50 N5 C49 123.0(17) . .
N5 N5 C48 152(2) 2_656 .
C50 N5 C48 93.2(14) . .
C49 N5 C48 142.2(18) . .
O16 C50 N5 151.2(9) . 2_656
O16 C50 N5 151.2(9) . .
N5 C50 N5 57.7(17) 2_656 .
C52 N6 C51 112.2(16) . .

loop_
_geom_bond_atom_site_label_1
_geom_bond_atom_site_label_2
_geom_bond_distance
_geom_bond_site_symmetry_2
Zn1 O15 1.992(6) .
Zn1 O1 2.022(6) .
Zn1 O9 2.030(6) 3_455
Zn1 O2 2.042(5) 5_665
Zn1 O10 2.090(6) 7_655
Zn1 Zn1 2.9624(17) 5_665
Zn2 O7 1.968(6) .
Zn2 O14 2.041(6) .
Zn2 O13 2.045(7) .
Zn2 O4 2.065(6) 4_645
Zn2 O5 2.161(9) 7_665
Zn2 O3 2.344(6) 4_645
Zn2 C20 2.547(9) 4_645
Zn3 O11 1.966(13) 8_556
Zn3 O8 1.968(6) .
Zn3 O6 1.976(8) 7_665
Zn3 O3 1.993(6) 4_645
Zn3 C42 2.576(11) 8_556
C1 N1 1.382(11) .
C1 C6 1.398(11) .
C1 C2 1.402(12) .
C2 C3 1.370(12) .
C2 H2 0.9300 .
C3 C4 1.417(12) .
C3 H3 0.9300 .
C4 C5 1.351(11) .
C4 C19 1.508(12) .
C5 C6 1.411(11) .
C5 H5 0.9300 .
C6 C7 1.427(11) .
C7 C8 1.396(11) .
C7 C12 1.419(12) .
C8 C9 1.379(11) .
C8 H8 0.9300 .
C9 C10 1.395(12) .
C9 C20 1.489(11) .
C10 C11 1.381(12) .
C10 H10 0.9300 .
C11 C12 1.385(12) .
C11 H11 0.9300 .
C12 N1 1.383(10) .
C13 C18 1.357(13) .
C13 C14 1.379(14) .
C13 N1 1.426(10) .
C14 C15 1.360(13) .
C14 H14 0.9300 .
C15 C16 1.384(14) .
C15 H15 0.9300 .
C16 C17 1.374(14) .
C16 C21 1.505(14) .
C17 C18 1.358(13) .
C17 H17 0.9300 .
C18 H18 0.9300 .
C19 O2 1.253(10) .
C19 O1 1.261(10) .
C20 O4 1.253(10) .
C20 O3 1.292(10) .
C20 Zn2 2.547(9) 4_655
C21 O5 1.221(15) .
C21 O6 1.240(15) .
C22 N2 1.380(10) .
C22 C23 1.388(12) .
C22 C27 1.406(10) .
C23 C24 1.382(12) .
C23 H23 0.9300 .
C24 C25 1.418(11) .
C24 H24 0.9300 .
C25 C26 1.371(12) .
C25 C40 1.493(12) .
C26 C27 1.389(11) .
C26 H26 0.9300 .
C27 C28 1.457(12) .
C28 C33 1.392(11) .
C28 C29 1.397(11) .
C29 C30 1.392(12) .
C29 N2 1.397(11) .
C30 C31 1.395(12) .
C30 H30 0.9300 .
C31 C32 1.413(12) .
C31 H31 0.9300 .
C32 C33 1.407(11) .
C32 C41 1.478(11) .
C33 H33 0.9300 .
C34 C35 1.372(14) .
C34 C39 1.397(15) .
C34 N2 1.434(10) .
C35 C36 1.404(13) .
C35 H35 0.9300 .
C36 C37 1.32(2) .
C36 H36 0.9300 .
C37 C38 1.43(2) .
C37 C42 1.502(9) .
C38 C39 1.400(15) .
C38 H38 0.9300 .
C39 H39 0.9300 .
C40 O7 1.237(10) .
C40 O8 1.278(10) .
C41 O10 1.258(10) .
C41 O9 1.259(10) .
C42 O12 1.218(9) .
C42 O11 1.220(9) .
C42 Zn3 2.576(11) 8_455
C43 O13 1.225(10) .
C43 O13 1.225(10) 2_655
C43 H43 0.9300 .
C44 O15 1.221(10) .
C44 O14 1.276(10) .
C44 H44 0.9300 .
C46 N4 1.52(2) .
C47 N4 1.46(2) .
O2 Zn1 2.042(5) 5_665
O3 Zn3 1.993(6) 4_655
O3 Zn2 2.344(6) 4_655
O4 Zn2 2.065(6) 4_655
O5 Zn2 2.161(9) 7_665
O6 Zn3 1.976(8) 7_665
O9 Zn1 2.030(6) 3_545
O10 Zn1 2.090(6) 7_655
O11 Zn3 1.966(13) 8_455
O16 C50 1.224(10) .
C49 N5 1.437(10) .
C49 N5 1.437(10) 2_656
N5 N5 1.36(4) 2_656
N5 C50 1.407(10) .
N5 C48 1.448(10) .
C50 N5 1.407(10) 2_656
N6 C52 1.450(10) .
N6 C51 1.459(10) .
